data_3000623
loop_
_publ_author_name
'Yau, Marc Alec'
'Kosugi, Kento'
'Nakane, Takanori'
'Ohnishi, Yusuke'
'Harada, Mai'
'Kusaka, Shinpei'
'Kawamoto, Akihiro'
'Yamashita, Eiki'
'Kurisu, Genji'
'Matsuda, Ryotaro'
'Kitagawa, Yasutaka'
'Kambe, Tetsuya'
'Kondo, Mio'
'Masaoka, Shigeyuki'

_journal_name_full 'To be published'
_chemical_formula_sum 'C124 H92 Cu N4'
_space_group_name_Hall '-P 1'
_space_group_name_H-M_alt 'P -1'
_cell_angle_alpha 83.17(5)
_cell_angle_beta 88.99(5)
_cell_angle_gamma 83.65(5)
_cell_length_a 9.319(9)
_cell_length_b 21.29(2)
_cell_length_c 25.55(3)
_cell_measurement_temperature 79
_cell_volume 5002(9)
_diffrn_ambient_temperature 79
_diffrn_radiation_probe electron
_diffrn_radiation_type electron
_diffrn_radiation_wavelength 0.02508
_refine_ls_goodness_of_fit_ref 1.129
_refine_ls_R_factor_all 0.2466
_refine_ls_wR_factor_gt 0.4036
_cod_database_code 3000623
_cod_hold_until_date 2026-04-06
_cod_depositor_requested_release_date 2026-04-06

loop_
_atom_site_label
_atom_site_fract_x
_atom_site_fract_y
_atom_site_fract_z
? ? ? ?
